data_9002431
loop_
_publ_author_name
'Fleet M E'
'Liu X'
'Pan Y'

_publ_section_title
;
 Rare-earth elements in chlorapatite [Ca10(PO4)6(Cl)2]:
 Uptake, site preference, and degradation of monoclinic structure
 Sample: La-ClAp
;
_journal_name_full 'American Mineralogist'
_journal_page_first 1437
_journal_page_last 1446
_journal_volume 85
_journal_year 2000
_chemical_formula_sum 'Ca4.899 Cl2 La0.052 Na0.05 O12 P3'
_chemical_name_mineral Chlorapatite
_space_group_IT_number 176
_symmetry_space_group_name_Hall '-P 6c'
_symmetry_space_group_name_H-M 'P 63/m'
_cell_angle_alpha 90
_cell_angle_beta 90
_cell_angle_gamma 120
_cell_length_a 9.6499
_cell_length_b 9.6499
_cell_length_c 6.7725
_cell_formula_units_Z 2
_cell_volume 546.167
_cod_original_formula_sum 'Ca4.899 Na.05 La.052 P3 O12 Cl2'
_cod_database_code 9002431

loop_
_symmetry_equiv_pos_as_xyz
x,y,z
-x+y,-x,1/2-z
x-y,x,1/2+z
y,-x+y,-z
-y,x-y,z
x,y,1/2-z
-x,-y,1/2+z
x-y,x,-z
-x+y,-x,z
-y,x-y,1/2-z
y,-x+y,1/2+z
-x,-y,-z

loop_
_atom_site_label
_atom_site_fract_x
_atom_site_fract_y
_atom_site_fract_z
_atom_site_occupancy
_atom_site_U_iso_or_equiv
Ca1 0.66667 0.33333 0.00347 0.96300 0.01596
Na1 0.66667 0.33333 0.00347 0.02500 0.01596
La1 0.66667 0.33333 0.00347 0.01260 0.01596
Ca2 0.00393 0.25895 0.25000 0.99100 0.01482
La2 0.00393 0.25895 0.25000 0.00890 0.01482
P 0.37530 0.40780 0.25000 1.00000 0.01229
O1 0.49170 0.34370 0.25000 1.00000 0.01735
O2 0.46590 0.59260 0.25000 1.00000 0.01786
O3 0.26730 0.35360 0.06770 1.00000 0.02280
Cl 0.00000 0.00000 0.44480 1.00000 0.02191

loop_
_cod_related_entry_id
_cod_related_entry_database
_cod_related_entry_code
1 AMCSD 0002516
2 AMCSD 0002520

loop_
_[local]_alternative_name_id
_[local]_alternative_name_type
_[local]_alternative_name_source
_[local]_alternative_name_source_id
_[local]_alternative_name_value
1 mineral AMCSD 0002516 "Chlorapatite"
2 mineral AMCSD 0002520 "Apatite-(CaCl)"

_database_code_amcsd 0002516
